data_7240912
loop_
_publ_author_name
'Uriel Rubio, Santiago'
'Gonz\'alez, Luc\'ia'
'Graus, Sara'
'Tejedor, Rosa Mar\'ia'
'Chantapally, Anjana'
'Serrano, Jose Luis'

_publ_section_title
;
 The combination of halogen and hydrogen bonding: a versatile tool in
 coordination chemistry
;
_journal_name_full CrystEngComm
_journal_paper_doi 10.1039/D0CE00832J
_journal_year 2020
_chemical_formula_sum 'C12 H9 Hg I3 N2 O'
_chemical_formula_weight 778.50
_space_group_IT_number 14
_space_group_name_Hall '-P 2ybc'
_space_group_name_H-M_alt 'P 1 21/c 1'
_symmetry_cell_setting monoclinic
_symmetry_space_group_name_H-M 'P 1 21/c 1'
_atom_sites_solution_hydrogens geom
_atom_sites_solution_primary direct
_atom_sites_solution_secondary difmap
_audit_creation_date
;
'Tue Jan 10 12:17:29 2012'
;
_audit_creation_method
;
CrysAlisPro, Oxford Diffraction Ltd.,
Version 1.171.35.15 (release 03-08-2011 CrysAlis171 .NET)
(compiled Aug  3 2011,13:03:54)
;
_audit_update_record
;
2015-09-11 deposited with the CCDC.	2020-07-21 downloaded from the CCDC.
;
_cell_angle_alpha 90.00
_cell_angle_beta 90.00
_cell_angle_gamma 90.00
_cell_formula_units_Z 4
_cell_length_a 4.3030(12)
_cell_length_b 14.824(5)
_cell_length_c 25.840(8)
_cell_measurement_reflns_used 1302
_cell_measurement_temperature 293(2)
_cell_measurement_theta_max 28.7650
_cell_measurement_theta_min 3.1471
_cell_volume 1648.3(9)
_computing_cell_refinement
;
CrysAlisPro, Agilent Technologies,
Version 1.171.35.15 (release 03-08-2011 CrysAlis171 .NET)
(compiled Aug  3 2011,13:03:54)
;
_computing_data_collection
;
CrysAlisPro, Agilent Technologies,
Version 1.171.35.15 (release 03-08-2011 CrysAlis171 .NET)
(compiled Aug  3 2011,13:03:54)
;
_computing_data_reduction
;
CrysAlisPro, Agilent Technologies,
Version 1.171.35.15 (release 03-08-2011 CrysAlis171 .NET)
(compiled Aug  3 2011,13:03:54)
;
_computing_molecular_graphics 'SHELXTL Bruker'
_computing_publication_material 'SHELXTL Bruker'
_computing_structure_refinement 'SHELXTL Bruker'
_computing_structure_solution 'SHELXTL Bruker'
_diffrn_ambient_temperature 293(2)
_diffrn_detector_area_resol_mean 16.3990
_diffrn_measured_fraction_theta_full 0.998
_diffrn_measured_fraction_theta_max 0.998
_diffrn_measurement_details
;
#__ type_ start__ end____ width___ exp.time_
  1 omega  -20.00   14.00   1.0000    5.0000
omega____ theta____ kappa____ phi______ frames
    -      -21.2740  -99.0000    0.0000 34

#__ type_ start__ end____ width___ exp.time_
  2 omega -100.00  -44.00   1.0000    5.0000
omega____ theta____ kappa____ phi______ frames
    -      -21.2740 -179.0000 -180.0000 56

#__ type_ start__ end____ width___ exp.time_
  3 omega  -46.00   77.00   1.0000    5.0000
omega____ theta____ kappa____ phi______ frames
    -       21.7427  -19.0000  -60.0000 123

;
_diffrn_measurement_device_type 'Xcalibur, Sapphire3'
_diffrn_measurement_method '\w scans'
_diffrn_orient_matrix_UB_11 -0.0171919000
_diffrn_orient_matrix_UB_12 -0.0418874000
_diffrn_orient_matrix_UB_13 0.0129753000
_diffrn_orient_matrix_UB_21 0.0086595000
_diffrn_orient_matrix_UB_22 0.0225715000
_diffrn_orient_matrix_UB_23 0.0241840000
_diffrn_orient_matrix_UB_31 -0.1635076000
_diffrn_orient_matrix_UB_32 0.0056160000
_diffrn_orient_matrix_UB_33 -0.0005058000
_diffrn_radiation_monochromator graphite
_diffrn_radiation_source 'Enhance (Mo) X-ray Source'
_diffrn_radiation_type 'Mo K\a'
_diffrn_radiation_wavelength 0.7107
_diffrn_reflns_av_R_equivalents 0.0340
_diffrn_reflns_av_sigmaI/netI 0.0604
_diffrn_reflns_limit_h_max 5
_diffrn_reflns_limit_h_min -4
_diffrn_reflns_limit_k_max 8
_diffrn_reflns_limit_k_min -17
_diffrn_reflns_limit_l_max 30
_diffrn_reflns_limit_l_min -28
_diffrn_reflns_number 5264
_diffrn_reflns_theta_full 25.00
_diffrn_reflns_theta_max 25.00
_diffrn_reflns_theta_min 3.15
_exptl_absorpt_coefficient_mu 14.950
_exptl_absorpt_correction_T_max 1.00000
_exptl_absorpt_correction_T_min 0.67605
_exptl_absorpt_correction_type multi-scan
_exptl_absorpt_process_details
;
CrysAlisPro, Agilent Technologies,
Version 1.171.35.15 (release 03-08-2011 CrysAlis171 .NET)
(compiled Aug  3 2011,13:03:54)
Empirical absorption correction using spherical harmonics,
 implemented in SCALE3 ABSPACK scaling algorithm.
;
_exptl_crystal_colour Colorless
_exptl_crystal_density_diffrn 3.137
_exptl_crystal_density_method 'not measured'
_exptl_crystal_description Needle
_exptl_crystal_F_000 1368
_exptl_crystal_size_max 0.27
_exptl_crystal_size_mid 0.08
_exptl_crystal_size_min 0.06
_refine_diff_density_max 1.161
_refine_diff_density_min -1.361
_refine_diff_density_rms 0.233
_refine_ls_extinction_method none
_refine_ls_goodness_of_fit_ref 1.042
_refine_ls_hydrogen_treatment none
_refine_ls_matrix_type full
_refine_ls_number_parameters 172
_refine_ls_number_reflns 2884
_refine_ls_number_restraints 0
_refine_ls_restrained_S_all 1.042
_refine_ls_R_factor_all 0.0666
_refine_ls_R_factor_gt 0.0420
_refine_ls_shift/su_max 0.004
_refine_ls_shift/su_mean 0.000
_refine_ls_structure_factor_coef Fsqd
_refine_ls_weighting_details 'calc w=1/[\s^2^(Fo^2^)+(0.0284P)^2^+0.0000P] where P=(Fo^2^+2Fc^2^)/3'
_refine_ls_weighting_scheme calc
_refine_ls_wR_factor_gt 0.0778
_refine_ls_wR_factor_ref 0.0872
_reflns_number_gt 2172
_reflns_number_total 2884
_reflns_threshold_expression >2sigma(I)
_cod_data_source_file d0ce00832j2.cif
_cod_data_source_block xcalibur_CCDC1
_cod_database_code 7240912
_cell_oxdiff_length_a 4.3088(3)
_cell_oxdiff_length_b 14.8042(15)
_cell_oxdiff_length_c 25.843(3)
_cell_oxdiff_angle_alpha 89.980(9)
_cell_oxdiff_angle_beta 90.876(7)
_cell_oxdiff_angle_gamma 89.981(7)
_cell_oxdiff_volume 1648.3(3)
_cell_oxdiff_measurement_reflns_used 1302

loop_
_symmetry_equiv_pos_as_xyz
'x, y, z'
'-x, y+1/2, -z+1/2'
'-x, -y, -z'
'x, -y-1/2, z-1/2'

loop_
_atom_site_label
_atom_site_type_symbol
_atom_site_fract_x
_atom_site_fract_y
_atom_site_fract_z
_atom_site_U_iso_or_equiv
_atom_site_adp_type
_atom_site_occupancy
_atom_site_symmetry_multiplicity
_atom_site_calc_flag
_atom_site_refinement_flags
_atom_site_disorder_assembly
_atom_site_disorder_group
Hg1 Hg -0.58527(10) 1.19051(3) 0.248703(18) 0.04932(17) Uani 1 1 d . . .
O1 O -0.250(2) 0.9395(6) 0.0170(3) 0.064(2) Uani 1 1 d . . .
C1 C 0.239(2) 0.6546(7) -0.0408(4) 0.035(3) Uani 1 1 d . . .
I1 I 0.41625(16) 0.54864(5) -0.08564(3) 0.0473(2) Uani 1 1 d . . .
N1 N -0.214(2) 0.8627(6) 0.0928(4) 0.052(3) Uani 1 1 d . . .
H20 H -0.1615 0.8121 0.1066 0.062 Uiso 1 1 calc R . .
N2 N -0.5202(19) 1.0613(6) 0.1959(4) 0.045(2) Uani 1 1 d . . .
I2 I -0.99414(15) 1.28926(5) 0.19579(3) 0.0449(2) Uani 1 1 d . . .
C2 C 0.073(2) 0.6373(7) 0.0028(4) 0.040(3) Uani 1 1 d . . .
H2 H 0.0481 0.5779 0.0135 0.049 Uiso 1 1 calc R . .
I3 I -0.29941(17) 1.15891(6) 0.33775(3) 0.0551(3) Uani 1 1 d . . .
C3 C -0.058(2) 0.7054(7) 0.0314(4) 0.038(3) Uani 1 1 d . . .
H3 H -0.1668 0.6923 0.0616 0.046 Uiso 1 1 calc R . .
C4 C -0.026(2) 0.7928(7) 0.0150(4) 0.033(2) Uani 1 1 d . . .
C5 C 0.144(2) 0.8116(7) -0.0297(4) 0.042(3) Uani 1 1 d . . .
H5 H 0.1665 0.8708 -0.0410 0.050 Uiso 1 1 calc R . .
C6 C 0.277(2) 0.7430(9) -0.0568(4) 0.047(3) Uani 1 1 d . . .
H6 H 0.3934 0.7556 -0.0862 0.056 Uiso 1 1 calc R . .
C7 C -0.175(2) 0.8713(8) 0.0402(5) 0.045(3) Uani 1 1 d . . .
C8 C -0.331(2) 0.9285(8) 0.1257(4) 0.042(3) Uani 1 1 d . . .
C9 C -0.518(2) 1.0033(8) 0.1100(5) 0.044(3) Uani 1 1 d . . .
H9 H -0.5799 1.0095 0.0757 0.052 Uiso 1 1 calc R . .
C10 C -0.604(2) 1.0654(8) 0.1460(4) 0.046(3) Uani 1 1 d . . .
H10 H -0.7275 1.1134 0.1354 0.055 Uiso 1 1 calc R . .
C11 C -0.346(3) 0.9917(8) 0.2115(4) 0.048(3) Uani 1 1 d . . .
H11 H -0.2874 0.9884 0.2461 0.058 Uiso 1 1 calc R . .
C12 C -0.252(3) 0.9265(8) 0.1790(4) 0.047(3) Uani 1 1 d . . .
H12 H -0.1324 0.8791 0.1917 0.056 Uiso 1 1 calc R . .

loop_
_atom_site_aniso_label
_atom_site_aniso_U_11
_atom_site_aniso_U_22
_atom_site_aniso_U_33
_atom_site_aniso_U_23
_atom_site_aniso_U_13
_atom_site_aniso_U_12
Hg1 0.0559(3) 0.0500(3) 0.0420(3) -0.0059(3) -0.0106(2) 0.0099(2)
O1 0.102(7) 0.046(6) 0.045(6) 0.003(5) 0.004(5) 0.029(5)
C1 0.038(6) 0.033(6) 0.034(6) -0.001(6) -0.004(5) -0.004(5)
I1 0.0467(4) 0.0478(5) 0.0476(5) -0.0059(4) 0.0054(3) 0.0077(4)
N1 0.084(7) 0.028(6) 0.044(6) -0.004(5) -0.008(5) 0.018(5)
N2 0.058(6) 0.038(6) 0.040(6) -0.004(5) -0.003(5) 0.011(5)
I2 0.0405(4) 0.0531(5) 0.0411(5) 0.0059(4) -0.0029(3) 0.0013(3)
C2 0.054(7) 0.019(6) 0.048(7) 0.004(6) 0.005(5) -0.007(5)
I3 0.0485(5) 0.0745(6) 0.0424(5) 0.0165(5) -0.0080(3) -0.0104(4)
C3 0.052(7) 0.042(7) 0.021(6) 0.005(6) 0.000(5) 0.002(5)
C4 0.041(6) 0.034(7) 0.023(6) -0.003(5) -0.007(4) 0.001(5)
C5 0.051(7) 0.026(6) 0.049(8) 0.008(6) 0.001(6) -0.004(5)
C6 0.047(7) 0.057(9) 0.037(7) 0.002(7) 0.000(5) 0.000(6)
C7 0.045(7) 0.043(8) 0.047(8) 0.000(7) -0.007(5) -0.006(6)
C8 0.057(7) 0.035(7) 0.033(7) 0.003(6) -0.003(5) -0.008(6)
C9 0.051(7) 0.040(7) 0.040(7) -0.002(6) -0.002(5) 0.007(6)
C10 0.057(7) 0.039(7) 0.043(8) 0.003(6) 0.009(6) 0.009(6)
C11 0.067(8) 0.053(8) 0.024(6) 0.001(6) -0.002(6) 0.008(7)
C12 0.082(8) 0.030(7) 0.029(6) 0.008(6) -0.012(6) 0.011(6)

loop_
_atom_type_symbol
_atom_type_description
_atom_type_scat_dispersion_real
_atom_type_scat_dispersion_imag
_atom_type_scat_source
C C 0.0033 0.0016 'International Tables Vol C Tables 4.2.6.8 and 6.1.1.4'
H H 0.0000 0.0000 'International Tables Vol C Tables 4.2.6.8 and 6.1.1.4'
N N 0.0061 0.0033 'International Tables Vol C Tables 4.2.6.8 and 6.1.1.4'
O O 0.0106 0.0060 'International Tables Vol C Tables 4.2.6.8 and 6.1.1.4'
I I -0.4742 1.8119 'International Tables Vol C Tables 4.2.6.8 and 6.1.1.4'
Hg Hg -2.3894 9.2266 'International Tables Vol C Tables 4.2.6.8 and 6.1.1.4'

loop_
_geom_angle_atom_site_label_1
_geom_angle_atom_site_label_2
_geom_angle_atom_site_label_3
_geom_angle
_geom_angle_site_symmetry_1
_geom_angle_site_symmetry_3
_geom_angle_publ_flag
N2 Hg1 I3 107.6(2) . . ?
N2 Hg1 I2 103.1(2) . . ?
I3 Hg1 I2 148.04(3) . . ?
N2 Hg1 I2 91.7(2) . 1_655 ?
I3 Hg1 I2 94.70(3) . 1_655 ?
I2 Hg1 I2 93.07(3) . 1_655 ?
C2 C1 C6 119.3(11) . . ?
C2 C1 I1 120.5(8) . . ?
C6 C1 I1 120.1(8) . . ?
C7 N1 C8 125.7(10) . . ?
C11 N2 C10 118.4(10) . . ?
C11 N2 Hg1 121.1(7) . . ?
C10 N2 Hg1 119.1(8) . . ?
Hg1 I2 Hg1 93.07(3) . 1_455 ?
C1 C2 C3 121.7(10) . . ?
C4 C3 C2 119.1(10) . . ?
C3 C4 C5 119.8(10) . . ?
C3 C4 C7 124.4(10) . . ?
C5 C4 C7 115.8(10) . . ?
C6 C5 C4 119.8(11) . . ?
C5 C6 C1 120.3(11) . . ?
O1 C7 N1 122.0(12) . . ?
O1 C7 C4 123.5(11) . . ?
N1 C7 C4 114.5(10) . . ?
N1 C8 C12 119.6(10) . . ?
N1 C8 C9 125.2(10) . . ?
C12 C8 C9 115.2(11) . . ?
C10 C9 C8 119.0(11) . . ?
N2 C10 C9 123.7(11) . . ?
N2 C11 C12 122.4(10) . . ?
C11 C12 C8 121.4(11) . . ?

loop_
_geom_bond_atom_site_label_1
_geom_bond_atom_site_label_2
_geom_bond_distance
_geom_bond_site_symmetry_2
_geom_bond_publ_flag
Hg1 N2 2.369(9) . ?
Hg1 I3 2.6509(10) . ?
Hg1 I2 2.6661(10) . ?
Hg1 I2 3.2377(11) 1_655 ?
O1 C7 1.217(13) . ?
C1 C2 1.356(14) . ?
C1 C6 1.384(16) . ?
C1 I1 2.096(11) . ?
N1 C7 1.377(14) . ?
N1 C8 1.386(14) . ?
N2 C11 1.337(13) . ?
N2 C10 1.339(13) . ?
I2 Hg1 3.2377(11) 1_455 ?
C2 C3 1.373(14) . ?
C3 C4 1.371(14) . ?
C4 C5 1.397(15) . ?
C4 C7 1.479(15) . ?
C5 C6 1.359(15) . ?
C8 C12 1.419(14) . ?
C8 C9 1.430(15) . ?
C9 C10 1.359(15) . ?
C11 C12 1.343(15) . ?
